data_4311229
loop_
_publ_author_name
'Bernhard Bauer-Siebenlist'
'Franc Meyer'
'Etelka Farkas'
'Denis Vidovic'
'Jose Antonio Cuesta-Seijo'
'Regine Herbst-Irmer'
'Hans Pritzkow'

_publ_contact_author_address
; Institut f\"ur Anorganische Chemie
  Georg August Universit\"at G\"ottingen
  Tammannstra\&se 4
  D-37077 G\"ottingen
  Germany
;
_publ_contact_author_email franc.meyer@chemie.uni-goettingen.de
_publ_contact_author_fax 49(551)393063
_publ_contact_author_name 'Prof. Dr. Franc Meyer'
_publ_contact_author_phone 49(551)393012
_publ_section_title
;
 Correlation of Structure and Function in Oligonuclear Zinc(II) Model
 Phosphatases
;
_journal_name_full 'Inorganic Chemistry'
_journal_page_first 4189
_journal_page_last 4202
_journal_paper_doi 10.1021/ic035491d
_journal_volume 43
_journal_year 2004
_chemical_formula_moiety 'C17 H37 N8 O10 P Zn2'
_chemical_formula_sum 'C17 H37 N8 O10 P Zn2'
_chemical_formula_weight 675.26
_space_group_IT_number 14
_symmetry_cell_setting monoclinic
_symmetry_space_group_name_Hall '-P 2yn'
_symmetry_space_group_name_H-M 'P 1 21/n 1'
_atom_sites_solution_hydrogens geom
_atom_sites_solution_primary direct
_atom_sites_solution_secondary difmap
_audit_creation_method SHELXL-97
_cell_angle_alpha 90.00
_cell_angle_beta 95.89(3)
_cell_angle_gamma 90.00
_cell_formula_units_Z 4
_cell_length_a 11.127(2)
_cell_length_b 7.9082(16)
_cell_length_c 31.715(6)
_cell_measurement_reflns_used 12301
_cell_measurement_temperature 133(2)
_cell_measurement_theta_max 24.65
_cell_measurement_theta_min 1.89
_cell_volume 2776.0(9)
_computing_cell_refinement 'X-AREA (Stoe & Cie, 2002)'
_computing_data_collection 'X-AREA (Stoe & Cie, 2002)'
_computing_data_reduction 'X-AREA (Stoe & Cie, 2002)'
_computing_molecular_graphics 'WinRayGL (Soltek, 2000)'
_computing_publication_material 'SHELXL-97 (Sheldrick, 1997)'
_computing_structure_refinement 'SHELXL-97 (Sheldrick, 1997)'
_computing_structure_solution 'SHELXS-97 (Sheldrick, 1990)'
_diffrn_ambient_temperature 133(2)
_diffrn_measured_fraction_theta_full 0.980
_diffrn_measured_fraction_theta_max 0.980
_diffrn_measurement_device_type 'Stoe IPDS II'
_diffrn_measurement_method \w
_diffrn_radiation_monochromator graphite
_diffrn_radiation_type MoK\a
_diffrn_radiation_wavelength 0.71073
_diffrn_reflns_av_R_equivalents 0.0609
_diffrn_reflns_av_sigmaI/netI 0.0718
_diffrn_reflns_limit_h_max 12
_diffrn_reflns_limit_h_min -13
_diffrn_reflns_limit_k_max 8
_diffrn_reflns_limit_k_min -9
_diffrn_reflns_limit_l_max 36
_diffrn_reflns_limit_l_min -37
_diffrn_reflns_number 12301
_diffrn_reflns_theta_full 24.65
_diffrn_reflns_theta_max 24.65
_diffrn_reflns_theta_min 1.89
_diffrn_source 'fine-focus sealed tube'
_exptl_absorpt_coefficient_mu 1.849
_exptl_absorpt_correction_type none
_exptl_crystal_colour colorless
_exptl_crystal_density_diffrn 1.616
_exptl_crystal_density_method 'not measured'
_exptl_crystal_description 'not determined'
_exptl_crystal_F_000 1400
_exptl_crystal_size_max 'not determined'
_exptl_crystal_size_mid 'not determined'
_exptl_crystal_size_min 'not determined'
_refine_diff_density_max 0.516
_refine_diff_density_min -0.563
_refine_diff_density_rms 0.078
_refine_ls_extinction_method none
_refine_ls_goodness_of_fit_ref 1.007
_refine_ls_hydrogen_treatment mixed
_refine_ls_matrix_type full
_refine_ls_number_parameters 351
_refine_ls_number_reflns 4603
_refine_ls_number_restraints 0
_refine_ls_restrained_S_all 1.007
_refine_ls_R_factor_all 0.0730
_refine_ls_R_factor_gt 0.0389
_refine_ls_shift/su_max 0.000
_refine_ls_shift/su_mean 0.000
_refine_ls_structure_factor_coef Fsqd
_refine_ls_weighting_details 'calc w=1/[\s^2^(Fo^2^)+(0.0224P)^2^+0.0000P] where P=(Fo^2^+2Fc^2^)/3'
_refine_ls_weighting_scheme calc
_refine_ls_wR_factor_gt 0.0665
_refine_ls_wR_factor_ref 0.0726
_reflns_number_gt 2952
_reflns_number_total 4603
_reflns_threshold_expression >2sigma(I)
_cod_data_source_file ic035491dsi20031229_084522_5.cif
_cod_data_source_block 6
_cod_original_cell_volume 2776.0(10)
_cod_database_code 4311229

loop_
_symmetry_equiv_pos_as_xyz
'x, y, z'
'-x+1/2, y+1/2, -z+1/2'
'-x, -y, -z'
'x-1/2, -y-1/2, z-1/2'

loop_
_atom_site_label
_atom_site_type_symbol
_atom_site_fract_x
_atom_site_fract_y
_atom_site_fract_z
_atom_site_U_iso_or_equiv
_atom_site_adp_type
_atom_site_occupancy
_atom_site_symmetry_multiplicity
_atom_site_calc_flag
_atom_site_refinement_flags
_atom_site_disorder_assembly
_atom_site_disorder_group
Zn2 Zn 0.20621(4) 0.70240(7) 0.076229(14) 0.02710(13) Uani 1 1 d . . .
Zn1 Zn 0.49205(4) 0.80077(7) 0.175335(14) 0.02735(13) Uani 1 1 d . . .
P1 P 0.50069(11) 0.64522(15) 0.07868(4) 0.0327(3) Uani 1 1 d . . .
N4 N 0.1727(3) 0.4481(5) 0.09687(11) 0.0304(9) Uani 1 1 d . . .
O2 O 0.3730(3) 0.6635(4) 0.06048(9) 0.0423(9) Uani 1 1 d . . .
O3 O 0.5853(3) 0.7761(4) 0.05783(9) 0.0368(7) Uani 1 1 d . . .
O1 O 0.5302(3) 0.6622(4) 0.12529(9) 0.0377(8) Uani 1 1 d . . .
N3 N 0.0107(3) 0.7394(4) 0.08670(10) 0.0270(8) Uani 1 1 d . . .
C4 C 0.1196(4) 0.8996(5) 0.14349(13) 0.0307(10) Uani 1 1 d . . .
O4 O 0.5411(3) 0.4662(4) 0.06345(10) 0.0386(8) Uani 1 1 d . . .
N2 N 0.2249(3) 0.8397(4) 0.13162(10) 0.0271(8) Uani 1 1 d . . .
C5 C 0.0105(4) 0.8978(6) 0.11175(14) 0.0339(11) Uani 1 1 d . . .
H5A H -0.0637 0.9039 0.1265 0.041 Uiso 1 1 calc R . .
H5B H 0.0119 0.9969 0.0927 0.041 Uiso 1 1 calc R . .
C2 C 0.2567(4) 0.9114(5) 0.19881(13) 0.0305(11) Uani 1 1 d . . .
C3 C 0.1351(4) 0.9463(6) 0.18639(14) 0.0330(11) Uani 1 1 d . . .
H3A H 0.0765 0.9911 0.2031 0.040 Uiso 1 1 calc R . .
C6 C -0.0141(4) 0.5909(6) 0.11330(14) 0.0334(11) Uani 1 1 d . . .
H6A H -0.1025 0.5761 0.1133 0.040 Uiso 1 1 calc R . .
H6B H 0.0207 0.6108 0.1429 0.040 Uiso 1 1 calc R . .
N5 N 0.4593(3) 0.9586(4) 0.23422(11) 0.0295(8) Uani 1 1 d . . .
C9 C 0.2342(4) 0.4229(6) 0.14013(13) 0.0354(11) Uani 1 1 d . . .
H9A H 0.2198 0.3073 0.1496 0.053 Uiso 1 1 calc R . .
H9B H 0.2022 0.5036 0.1596 0.053 Uiso 1 1 calc R . .
H9C H 0.3212 0.4412 0.1398 0.053 Uiso 1 1 calc R . .
C1 C 0.3302(4) 0.9284(6) 0.24067(13) 0.0332(11) Uani 1 1 d . . .
H1A H 0.2995 1.0240 0.2566 0.040 Uiso 1 1 calc R . .
H1B H 0.3233 0.8240 0.2574 0.040 Uiso 1 1 calc R . .
N1 N 0.3094(3) 0.8461(4) 0.16584(10) 0.0271(8) Uani 1 1 d . . .
C10 C -0.0811(4) 0.7492(5) 0.04945(14) 0.0348(11) Uani 1 1 d . . .
H10A H -0.1612 0.7655 0.0591 0.052 Uiso 1 1 calc R . .
H10B H -0.0803 0.6439 0.0332 0.052 Uiso 1 1 calc R . .
H10C H -0.0624 0.8445 0.0315 0.052 Uiso 1 1 calc R . .
C8 C 0.2175(5) 0.3172(6) 0.06862(13) 0.0372(11) Uani 1 1 d . . .
H8A H 0.1953 0.2048 0.0782 0.056 Uiso 1 1 calc R . .
H8B H 0.3056 0.3253 0.0695 0.056 Uiso 1 1 calc R . .
H8C H 0.1811 0.3355 0.0395 0.056 Uiso 1 1 calc R . .
C7 C 0.0402(4) 0.4327(6) 0.09640(15) 0.0365(11) Uani 1 1 d . . .
H7A H 0.0210 0.3346 0.1139 0.044 Uiso 1 1 calc R . .
H7B H 0.0041 0.4120 0.0670 0.044 Uiso 1 1 calc R . .
O10 O 0.4793(3) 0.5761(4) 0.21696(9) 0.0346(8) Uani 1 1 d . . .
O5 O 0.1850(3) 0.9022(4) 0.02709(9) 0.0370(8) Uani 1 1 d . . .
O8 O 0.6568(3) 0.6855(4) 0.21212(9) 0.0380(8) Uani 1 1 d . . .
N7 N 0.1577(3) 0.7978(5) -0.00285(11) 0.0344(8) Uani 1 1 d . . .
N8 N 0.5917(4) 0.5757(5) 0.22876(11) 0.0337(9) Uani 1 1 d . . .
O7 O 0.1447(3) 0.6440(4) 0.00660(9) 0.0355(8) Uani 1 1 d . . .
O6 O 0.1444(3) 0.8458(4) -0.04025(9) 0.0448(9) Uani 1 1 d . . .
N6 N 0.5770(3) 1.0286(5) 0.15822(11) 0.0302(9) Uani 1 1 d . . .
O9 O 0.6365(3) 0.4748(4) 0.25548(10) 0.0423(8) Uani 1 1 d . . .
C15 C 0.7000(4) 0.9992(6) 0.14524(14) 0.0351(11) Uani 1 1 d . . .
H15A H 0.7354 1.1074 0.1379 0.053 Uiso 1 1 calc R . .
H15B H 0.6946 0.9239 0.1206 0.053 Uiso 1 1 calc R . .
H15C H 0.7510 0.9470 0.1687 0.053 Uiso 1 1 calc R . .
C12 C 0.4754(4) 1.1333(5) 0.21916(14) 0.0340(11) Uani 1 1 d . . .
H12A H 0.4833 1.2118 0.2436 0.041 Uiso 1 1 calc R . .
H12B H 0.4038 1.1675 0.1999 0.041 Uiso 1 1 calc R . .
C16 C 0.4985(4) 1.1047(6) 0.12287(15) 0.0381(12) Uani 1 1 d . . .
H16A H 0.5292 1.2171 0.1165 0.057 Uiso 1 1 calc R . .
H16B H 0.4161 1.1150 0.1309 0.057 Uiso 1 1 calc R . .
H16C H 0.4981 1.0326 0.0977 0.057 Uiso 1 1 calc R . .
C13 C 0.5875(4) 1.1435(6) 0.19593(14) 0.0369(11) Uani 1 1 d . . .
H13A H 0.5989 1.2613 0.1866 0.044 Uiso 1 1 calc R . .
H13B H 0.6591 1.1112 0.2154 0.044 Uiso 1 1 calc R . .
C11 C 0.5375(5) 0.9268(7) 0.27361(14) 0.0414(12) Uani 1 1 d . . .
H11A H 0.5175 1.0067 0.2955 0.062 Uiso 1 1 calc R . .
H11B H 0.6222 0.9415 0.2684 0.062 Uiso 1 1 calc R . .
H11C H 0.5249 0.8109 0.2832 0.062 Uiso 1 1 calc R . .
C17 C 0.5754(5) 0.7899(8) 0.01202(14) 0.0560(14) Uani 1 1 d . . .
H17A H 0.6378 0.8669 0.0037 0.084 Uiso 1 1 calc R . .
H17B H 0.4954 0.8340 0.0018 0.084 Uiso 1 1 calc R . .
H17C H 0.5862 0.6781 -0.0003 0.084 Uiso 1 1 calc R . .
C18 C 0.6662(5) 0.4179(7) 0.07038(19) 0.0551(15) Uani 1 1 d . . .
H18A H 0.6742 0.2977 0.0637 0.083 Uiso 1 1 calc R . .
H18B H 0.6962 0.4376 0.1001 0.083 Uiso 1 1 calc R . .
H18C H 0.7134 0.4854 0.0521 0.083 Uiso 1 1 calc R . .

loop_
_atom_site_aniso_label
_atom_site_aniso_U_11
_atom_site_aniso_U_22
_atom_site_aniso_U_33
_atom_site_aniso_U_23
_atom_site_aniso_U_13
_atom_site_aniso_U_12
Zn2 0.0269(3) 0.0298(3) 0.0243(3) -0.0012(2) 0.0011(2) -0.0001(3)
Zn1 0.0272(3) 0.0290(3) 0.0255(3) -0.0015(2) 0.0011(2) 0.0021(3)
P1 0.0300(6) 0.0371(7) 0.0309(6) -0.0046(5) 0.0031(5) -0.0007(6)
N4 0.029(2) 0.032(2) 0.0285(19) -0.0005(16) -0.0068(17) 0.0042(18)
O2 0.0382(19) 0.056(2) 0.0319(16) -0.0055(15) 0.0019(15) 0.0019(18)
O3 0.0378(18) 0.0420(18) 0.0312(16) -0.0027(14) 0.0063(14) -0.0084(16)
O1 0.0376(19) 0.044(2) 0.0319(16) -0.0026(14) 0.0056(15) 0.0055(16)
N3 0.0199(17) 0.030(2) 0.0299(18) -0.0005(14) -0.0010(16) 0.0027(15)
C4 0.032(3) 0.029(2) 0.030(2) 0.0014(19) -0.003(2) -0.001(2)
O4 0.0364(19) 0.0344(18) 0.0459(19) -0.0109(15) 0.0083(17) -0.0010(16)
N2 0.0208(19) 0.035(2) 0.0256(18) -0.0009(15) 0.0008(16) 0.0014(16)
C5 0.030(3) 0.035(3) 0.036(2) -0.004(2) -0.002(2) 0.003(2)
C2 0.038(3) 0.028(2) 0.027(2) -0.0032(18) 0.008(2) -0.003(2)
C3 0.031(3) 0.032(2) 0.037(2) -0.004(2) 0.008(2) 0.001(2)
C6 0.027(2) 0.038(3) 0.035(2) 0.008(2) 0.002(2) -0.004(2)
N5 0.030(2) 0.031(2) 0.0256(18) -0.0054(16) -0.0056(17) 0.0007(18)
C9 0.040(3) 0.033(3) 0.033(2) 0.005(2) -0.002(2) 0.005(2)
C1 0.032(3) 0.037(2) 0.031(2) -0.005(2) 0.004(2) -0.001(2)
N1 0.0252(19) 0.030(2) 0.0250(18) -0.0010(15) 0.0003(16) 0.0009(16)
C10 0.028(2) 0.038(3) 0.037(2) 0.0006(19) -0.002(2) 0.006(2)
C8 0.046(3) 0.031(2) 0.034(2) -0.004(2) -0.001(2) 0.005(3)
C7 0.040(3) 0.028(2) 0.039(3) 0.005(2) -0.007(2) 0.000(2)
O10 0.0327(19) 0.0356(18) 0.0342(17) 0.0027(14) -0.0025(16) 0.0036(16)
O5 0.045(2) 0.0345(18) 0.0312(17) -0.0053(14) 0.0041(16) -0.0010(17)
O8 0.0447(19) 0.0345(17) 0.0353(16) -0.0003(15) 0.0059(15) -0.0031(18)
N7 0.035(2) 0.035(2) 0.033(2) 0.003(2) 0.0061(18) 0.006(2)
N8 0.037(2) 0.030(2) 0.033(2) -0.0042(17) 0.000(2) -0.001(2)
O7 0.0390(19) 0.0311(17) 0.0367(17) 0.0029(14) 0.0048(16) -0.0008(15)
O6 0.063(2) 0.042(2) 0.0295(17) 0.0076(14) 0.0022(17) 0.0116(18)
N6 0.027(2) 0.034(2) 0.0293(19) -0.0007(16) -0.0014(17) 0.0064(18)
O9 0.049(2) 0.0348(18) 0.0395(18) 0.0114(15) -0.0124(17) 0.0005(17)
C15 0.031(3) 0.040(3) 0.035(3) 0.000(2) 0.008(2) 0.005(2)
C12 0.033(3) 0.031(2) 0.038(2) -0.009(2) 0.004(2) -0.001(2)
C16 0.036(3) 0.037(3) 0.042(3) 0.005(2) 0.004(2) 0.004(2)
C13 0.038(3) 0.034(2) 0.039(3) -0.009(2) 0.006(2) 0.000(2)
C11 0.042(3) 0.053(3) 0.029(2) -0.010(2) -0.003(2) 0.003(3)
C17 0.068(4) 0.070(4) 0.030(2) 0.005(3) 0.003(3) -0.012(4)
C18 0.046(3) 0.047(3) 0.075(4) 0.001(3) 0.020(3) 0.006(3)

loop_
_atom_type_symbol
_atom_type_description
_atom_type_scat_dispersion_real
_atom_type_scat_dispersion_imag
_atom_type_scat_source
C C 0.0033 0.0016 'International Tables Vol C Tables 4.2.6.8 and 6.1.1.4'
H H 0.0000 0.0000 'International Tables Vol C Tables 4.2.6.8 and 6.1.1.4'
N N 0.0061 0.0033 'International Tables Vol C Tables 4.2.6.8 and 6.1.1.4'
O O 0.0106 0.0060 'International Tables Vol C Tables 4.2.6.8 and 6.1.1.4'
P P 0.1023 0.0942 'International Tables Vol C Tables 4.2.6.8 and 6.1.1.4'
Zn Zn 0.2839 1.4301 'International Tables Vol C Tables 4.2.6.8 and 6.1.1.4'

loop_
_geom_angle_atom_site_label_1
_geom_angle_atom_site_label_2
_geom_angle_atom_site_label_3
_geom_angle
_geom_angle_site_symmetry_1
_geom_angle_site_symmetry_3
_geom_angle_publ_flag
O2 Zn2 N2 106.27(13) . . ?
O2 Zn2 N4 97.26(14) . . ?
N2 Zn2 N4 103.79(13) . . ?
O2 Zn2 O5 88.21(13) . . ?
N2 Zn2 O5 102.61(13) . . ?
N4 Zn2 O5 150.28(13) . . ?
O2 Zn2 N3 173.79(13) . . ?
N2 Zn2 N3 79.64(13) . . ?
N4 Zn2 N3 82.93(13) . . ?
O5 Zn2 N3 88.62(12) . . ?
O2 Zn2 O7 85.47(12) . . ?
N2 Zn2 O7 157.43(13) . . ?
N4 Zn2 O7 93.48(12) . . ?
O5 Zn2 O7 57.70(11) . . ?
N3 Zn2 O7 88.33(12) . . ?
O1 Zn1 N1 105.37(13) . . ?
O1 Zn1 N6 97.17(13) . . ?
N1 Zn1 N6 105.85(14) . . ?
O1 Zn1 O10 93.70(12) . . ?
N1 Zn1 O10 95.97(13) . . ?
N6 Zn1 O10 151.96(14) . . ?
O1 Zn1 O8 87.83(12) . . ?
N1 Zn1 O8 152.00(12) . . ?
N6 Zn1 O8 96.60(13) . . ?
O10 Zn1 O8 57.98(11) . . ?
O1 Zn1 N5 176.86(14) . . ?
N1 Zn1 N5 77.77(13) . . ?
N6 Zn1 N5 81.94(13) . . ?
O10 Zn1 N5 85.80(12) . . ?
O8 Zn1 N5 89.28(12) . . ?
O2 P1 O1 118.84(18) . . ?
O2 P1 O4 105.07(19) . . ?
O1 P1 O4 110.20(18) . . ?
O2 P1 O3 111.07(19) . . ?
O1 P1 O3 105.98(18) . . ?
O4 P1 O3 104.90(17) . . ?
C7 N4 C9 111.3(3) . . ?
C7 N4 C8 109.4(4) . . ?
C9 N4 C8 108.2(4) . . ?
C7 N4 Zn2 106.1(3) . . ?
C9 N4 Zn2 109.1(3) . . ?
C8 N4 Zn2 112.7(3) . . ?
P1 O2 Zn2 142.69(19) . . ?
C17 O3 P1 118.6(3) . . ?
P1 O1 Zn1 142.3(2) . . ?
C10 N3 C5 110.2(3) . . ?
C10 N3 C6 109.9(3) . . ?
C5 N3 C6 110.6(3) . . ?
C10 N3 Zn2 119.1(2) . . ?
C5 N3 Zn2 104.1(3) . . ?
C6 N3 Zn2 102.6(2) . . ?
N2 C4 C3 109.8(4) . . ?
N2 C4 C5 118.4(4) . . ?
C3 C4 C5 131.7(4) . . ?
C18 O4 P1 119.6(3) . . ?
C4 N2 N1 108.2(3) . . ?
C4 N2 Zn2 114.1(3) . . ?
N1 N2 Zn2 134.5(3) . . ?
N3 C5 C4 108.9(4) . . ?
N1 C2 C3 110.0(4) . . ?
N1 C2 C1 118.7(4) . . ?
C3 C2 C1 131.3(4) . . ?
C2 C3 C4 103.9(4) . . ?
N3 C6 C7 110.4(3) . . ?
C11 N5 C12 110.7(4) . . ?
C11 N5 C1 110.5(3) . . ?
C12 N5 C1 110.2(3) . . ?
C11 N5 Zn1 117.8(3) . . ?
C12 N5 Zn1 102.1(2) . . ?
C1 N5 Zn1 105.0(3) . . ?
N5 C1 C2 109.9(3) . . ?
C2 N1 N2 108.2(4) . . ?
C2 N1 Zn1 117.0(3) . . ?
N2 N1 Zn1 134.5(2) . . ?
N4 C7 C6 111.3(4) . . ?
N8 O10 Zn1 93.2(3) . . ?
N7 O5 Zn2 93.6(2) . . ?
N8 O8 Zn1 91.3(2) . . ?
O6 N7 O7 121.0(4) . . ?
O6 N7 O5 120.8(4) . . ?
O7 N7 O5 118.1(3) . . ?
O9 N8 O10 121.4(4) . . ?
O9 N8 O8 121.2(4) . . ?
O10 N8 O8 117.4(4) . . ?
N7 O7 Zn2 90.3(2) . . ?
C16 N6 C15 110.1(3) . . ?
C16 N6 C13 110.5(3) . . ?
C15 N6 C13 108.5(4) . . ?
C16 N6 Zn1 107.1(3) . . ?
C15 N6 Zn1 112.5(3) . . ?
C13 N6 Zn1 108.0(3) . . ?
N5 C12 C13 109.9(4) . . ?
N6 C13 C12 110.9(4) . . ?

loop_
_geom_bond_atom_site_label_1
_geom_bond_atom_site_label_2
_geom_bond_distance
_geom_bond_site_symmetry_2
_geom_bond_publ_flag
Zn2 O2 1.995(3) . ?
Zn2 N2 2.058(3) . ?
Zn2 N4 2.159(4) . ?
Zn2 O5 2.215(3) . ?
Zn2 N3 2.254(3) . ?
Zn2 O7 2.291(3) . ?
Zn1 O1 2.009(3) . ?
Zn1 N1 2.056(4) . ?
Zn1 N6 2.131(4) . ?
Zn1 O10 2.227(3) . ?
Zn1 O8 2.261(3) . ?
Zn1 N5 2.306(3) . ?
P1 O2 1.485(3) . ?
P1 O1 1.487(3) . ?
P1 O4 1.576(3) . ?
P1 O3 1.588(3) . ?
N4 C7 1.477(6) . ?
N4 C9 1.482(5) . ?
N4 C8 1.488(5) . ?
O3 C17 1.450(5) . ?
N3 C10 1.482(5) . ?
N3 C5 1.483(5) . ?
N3 C6 1.488(5) . ?
C4 N2 1.353(5) . ?
C4 C3 1.403(6) . ?
C4 C5 1.495(6) . ?
O4 C18 1.438(6) . ?
N2 N1 1.362(5) . ?
C2 N1 1.353(5) . ?
C2 C3 1.398(6) . ?
C2 C1 1.492(6) . ?
C6 C7 1.512(6) . ?
N5 C11 1.469(6) . ?
N5 C12 1.479(5) . ?
N5 C1 1.490(5) . ?
O10 N8 1.268(5) . ?
O5 N7 1.271(5) . ?
O8 N8 1.278(5) . ?
N7 O6 1.239(4) . ?
N7 O7 1.265(5) . ?
N8 O9 1.232(5) . ?
N6 C16 1.477(6) . ?
N6 C15 1.487(5) . ?
N6 C13 1.497(5) . ?
C12 C13 1.514(6) . ?
